data_4336537
loop_
_publ_author_name
'Fabrizio Ortu'
'Graeme J. Moxey'
'Alexander J. Blake'
'William Lewis'
'Deborah L. Kays'

_publ_contact_author_address
;  School of Chemistry, University of Nottingham,
   University Park,
   Nottingham, NG7 2RD, United Kingdom
;
_publ_contact_author_email Deborah.Kays@nottingham.ac.uk
_publ_contact_author_fax '+44-(0) 115 951 3461'
_publ_contact_author_name 'Deborah L. Kays'
_publ_contact_author_phone '+49-(0) 115 951 3555'
_publ_section_title
;
 Alkaline Earth Complexes of Silylated Aminopyridinato Ligands: Homoleptic
 Compounds and Heterobimetallic Coordination Polymers
;
_journal_name_full 'Inorganic Chemistry'
_journal_page_first 12429
_journal_page_last 12439
_journal_paper_doi 10.1021/ic4012923
_journal_volume 52
_journal_year 2013
_chemical_formula_moiety 'C54 H90 Ca2 K2 N12 Si6'
_chemical_formula_sum 'C54 H90 Ca2 K2 N12 Si6'
_chemical_formula_weight 1234.28
_chemical_name_systematic
; 
 ? 
;
_space_group_IT_number 15
_symmetry_cell_setting monoclinic
_symmetry_space_group_name_Hall '-C 2yc'
_symmetry_space_group_name_H-M 'C 1 2/c 1'
_atom_sites_solution_hydrogens geom
_atom_sites_solution_primary direct
_atom_sites_solution_secondary difmap
_audit_creation_method SHELXL-97
_cell_angle_alpha 90.00
_cell_angle_beta 102.877(2)
_cell_angle_gamma 90.00
_cell_formula_units_Z 8
_cell_length_a 30.265(4)
_cell_length_b 11.2304(15)
_cell_length_c 42.062(6)
_cell_measurement_reflns_used 10003
_cell_measurement_temperature 90(2)
_cell_measurement_theta_max 27.7
_cell_measurement_theta_min 2.25
_cell_volume 13937(3)
_computing_cell_refinement 'Bruker SAINT version 6.36A (Bruker, 2002)'
_computing_data_collection 'Bruker SMART version 5.625 (Bruker, 2001)'
_computing_data_reduction 'Bruker SAINT; SHELXTL (Sheldrick, 2008)'
_computing_publication_material 'enCIFer (Allen et al., 2004); PLATON (Spek, 2009)'
_computing_structure_refinement 'SHELXL97 (Sheldrick, 2008)'
_computing_structure_solution 'SHELXS97 (Sheldrick, 2008)'
_diffrn_ambient_temperature 90(2)
_diffrn_detector_area_resol_mean 8.366
_diffrn_measured_fraction_theta_full 0.999
_diffrn_measured_fraction_theta_max 0.999
_diffrn_measurement_device_type 'Bruker SMART APEX CCD area detector'
_diffrn_measurement_method \w
_diffrn_radiation_monochromator graphite
_diffrn_radiation_source 'normal-focus sealed tube'
_diffrn_radiation_type MoK\a
_diffrn_radiation_wavelength 0.71073
_diffrn_reflns_av_R_equivalents 0.1000
_diffrn_reflns_av_sigmaI/netI 0.0896
_diffrn_reflns_limit_h_max 35
_diffrn_reflns_limit_h_min -36
_diffrn_reflns_limit_k_max 13
_diffrn_reflns_limit_k_min -13
_diffrn_reflns_limit_l_max 48
_diffrn_reflns_limit_l_min -50
_diffrn_reflns_number 49344
_diffrn_reflns_theta_full 25.03
_diffrn_reflns_theta_max 25.03
_diffrn_reflns_theta_min 1.96
_diffrn_standards_decay_% 0
_diffrn_standards_number 0
_exptl_absorpt_coefficient_mu 0.428
_exptl_absorpt_correction_T_max 0.9707
_exptl_absorpt_correction_T_min 0.9308
_exptl_absorpt_correction_type multi-scan
_exptl_absorpt_process_details 'SADABS 2007/2'
_exptl_crystal_colour colourless
_exptl_crystal_density_diffrn 1.176
_exptl_crystal_description plate
_exptl_crystal_F_000 5280
_exptl_crystal_size_max 0.17
_exptl_crystal_size_mid 0.12
_exptl_crystal_size_min 0.07
_refine_diff_density_max 0.602
_refine_diff_density_min -0.687
_refine_diff_density_rms 0.095
_refine_ls_extinction_method none
_refine_ls_goodness_of_fit_ref 1.260
_refine_ls_hydrogen_treatment constr
_refine_ls_matrix_type full
_refine_ls_number_parameters 705
_refine_ls_number_reflns 12297
_refine_ls_number_restraints 420
_refine_ls_restrained_S_all 1.367
_refine_ls_R_factor_all 0.1381
_refine_ls_R_factor_gt 0.1104
_refine_ls_shift/su_max 0.001
_refine_ls_shift/su_mean 0.000
_refine_ls_structure_factor_coef Fsqd
_refine_ls_weighting_details 'calc w=1/[\s^2^(Fo^2^)+(0.0321P)^2^+128.8775P] where P=(Fo^2^+2Fc^2^)/3'
_refine_ls_weighting_scheme calc
_refine_ls_wR_factor_gt 0.1864
_refine_ls_wR_factor_ref 0.1958
_reflns_number_gt 9463
_reflns_number_total 12297
_reflns_threshold_expression >2sigma(I)
_cod_data_source_file ic4012923_si_001_3.cif
_cod_data_source_block 8
_cod_original_sg_symbol_H-M 'C 2/c'
_cod_database_code 4336537
_nottingham_internal_coll_name CAFOLB
_nottingham_internal_coll_number 9617
_nottingham_internal_coll_client FO/DLK
_nottingham_internal_coll_type sphere
_nottingham_internal_coll_frame_time '40 s'
_nottingham_internal_coll_frame_width '0.3 degrees'
_nottingham_internal_coll_frame_method \w
_nottingham_internal_coll_user FO/WL
_nottingham_internal_coll_date 30/7/10
_nottingham_internal_process_user FO/WL
_nottingham_internal_process_date 02/08/2010
_nottingham_internal_solution_user FO
_nottingham_internal_solution_date 15/01/2013
_nottingham_internal_refinement_user FO
_nottingham_internal_refinement_date 15/01/2013
_nottingham_internal_validation_user AJB
_nottingham_internal_validation_date 11/2/2013

loop_
_symmetry_equiv_pos_as_xyz
'x, y, z'
'-x, y, -z+1/2'
'x+1/2, y+1/2, z'
'-x+1/2, y+1/2, -z+1/2'
'-x, -y, -z'
'x, -y, z-1/2'
'-x+1/2, -y+1/2, -z'
'x+1/2, -y+1/2, z-1/2'

loop_
_atom_site_label
_atom_site_type_symbol
_atom_site_fract_x
_atom_site_fract_y
_atom_site_fract_z
_atom_site_U_iso_or_equiv
_atom_site_adp_type
_atom_site_occupancy
_atom_site_symmetry_multiplicity
_atom_site_calc_flag
_atom_site_refinement_flags
_atom_site_disorder_assembly
_atom_site_disorder_group
Ca1 Ca 0.38397(4) 0.95814(12) 0.09612(3) 0.0160(3) Uani 1 1 d . . .
K1 K 0.49142(5) 0.85801(15) 0.14258(4) 0.0255(4) Uani 1 1 d . . .
Si1 Si 0.33774(7) 1.24009(18) 0.05064(5) 0.0219(4) Uani 1 1 d D . .
N1 N 0.33235(17) 1.1152(5) 0.07306(13) 0.0194(13) Uani 1 1 d D . .
C1 C 0.3039(3) 1.3687(6) 0.0599(2) 0.040(2) Uani 1 1 d D . .
H1A H 0.2716 1.3490 0.0537 0.060 Uiso 1 1 calc R . .
H1B H 0.3099 1.4384 0.0475 0.060 Uiso 1 1 calc R . .
H1C H 0.3124 1.3863 0.0833 0.060 Uiso 1 1 calc R . .
Ca2 Ca 0.63457(4) 0.63688(12) 0.15272(3) 0.0176(3) Uani 1 1 d . . .
K2 K 0.24005(6) 1.07997(16) 0.12738(5) 0.0387(5) Uani 1 1 d . . .
Si2 Si 0.37692(7) 0.78852(19) 0.01736(5) 0.0246(5) Uani 1 1 d D . .
N2 N 0.30132(18) 0.9445(5) 0.08861(13) 0.0186(12) Uani 1 1 d . . .
C2 C 0.3990(2) 1.2838(7) 0.06045(19) 0.0316(19) Uani 1 1 d D . .
H2A H 0.4081 1.3068 0.0835 0.047 Uiso 1 1 calc R . .
H2B H 0.4035 1.3512 0.0467 0.047 Uiso 1 1 calc R . .
H2C H 0.4174 1.2163 0.0563 0.047 Uiso 1 1 calc R . .
Si3 Si 0.39894(7) 1.10050(19) 0.17692(5) 0.0266(5) Uiso 1 1 d D . .
N3 N 0.40535(18) 0.8646(5) 0.05076(13) 0.0248(14) Uani 1 1 d D . .
C3 C 0.3221(3) 1.2077(7) 0.00606(16) 0.037(2) Uani 1 1 d D . .
H3A H 0.3421 1.1455 0.0008 0.056 Uiso 1 1 calc R . .
H3B H 0.3255 1.2802 -0.0062 0.056 Uiso 1 1 calc R . .
H3C H 0.2906 1.1805 0.0001 0.056 Uiso 1 1 calc R . .
Si4 Si 0.55578(7) 0.47488(19) 0.19824(5) 0.0251(5) Uani 1 1 d D . .
N4 N 0.45889(19) 0.9874(5) 0.08193(14) 0.0206(13) Uani 1 1 d . . .
C4 C 0.2950(2) 1.0504(6) 0.07139(17) 0.0210(16) Uani 1 1 d . . .
Si5 Si 0.71983(7) 0.69676(19) 0.22970(5) 0.0273(5) Uani 1 1 d D . .
N5 N 0.40976(18) 0.9775(5) 0.15555(13) 0.0206(13) Uani 1 1 d D A .
C5 C 0.2502(2) 1.0780(7) 0.05385(19) 0.0309(19) Uani 1 1 d . . .
H5 H 0.2445 1.1512 0.0423 0.037 Uiso 1 1 calc R . .
Si6 Si 0.55392(7) 0.56823(18) 0.07455(5) 0.0238(5) Uani 1 1 d D . .
N6 N 0.40206(18) 0.7872(5) 0.13657(13) 0.0197(13) Uani 1 1 d . A .
C6 C 0.2154(3) 0.9994(7) 0.0535(2) 0.034(2) Uani 1 1 d . . .
H6 H 0.1857 1.0175 0.0415 0.041 Uiso 1 1 calc R . .
N7 N 0.57980(18) 0.5995(5) 0.18563(13) 0.0213(13) Uani 1 1 d D . .
C7 C 0.2236(2) 0.8938(7) 0.07075(19) 0.0298(18) Uani 1 1 d . . .
H7 H 0.1993 0.8404 0.0711 0.036 Uiso 1 1 calc R . .
N8 N 0.59313(18) 0.7952(5) 0.17536(13) 0.0202(13) Uani 1 1 d . . .
C8 C 0.2667(2) 0.8665(6) 0.08735(18) 0.0248(17) Uani 1 1 d . . .
N9 N 0.70713(19) 0.6962(5) 0.18778(13) 0.0228(13) Uani 1 1 d D . .
C9 C 0.2786(3) 0.7534(6) 0.10549(19) 0.0292(18) Uani 1 1 d . . .
H9A H 0.2930 0.6992 0.0926 0.044 Uiso 1 1 calc R . .
H9B H 0.2511 0.7163 0.1096 0.044 Uiso 1 1 calc R . .
H9C H 0.2997 0.7699 0.1263 0.044 Uiso 1 1 calc R . .
N10 N 0.68978(19) 0.7786(5) 0.13682(14) 0.0197(13) Uani 1 1 d . . .
C10 C 0.3182(2) 0.7575(8) 0.0228(2) 0.040(2) Uani 1 1 d D . .
H10A H 0.3199 0.7138 0.0432 0.060 Uiso 1 1 calc R . .
H10B H 0.3019 0.7095 0.0044 0.060 Uiso 1 1 calc R . .
H10C H 0.3022 0.8328 0.0235 0.060 Uiso 1 1 calc R . .
N11 N 0.60398(17) 0.5370(5) 0.10149(13) 0.0223(13) Uani 1 1 d D . .
C11 C 0.4027(3) 0.6422(7) 0.0114(2) 0.045(2) Uani 1 1 d D . .
H11A H 0.4330 0.6548 0.0073 0.067 Uiso 1 1 calc R . .
H11B H 0.3836 0.6012 -0.0073 0.067 Uiso 1 1 calc R . .
H11C H 0.4051 0.5935 0.0311 0.067 Uiso 1 1 calc R . .
N12 N 0.66349(18) 0.4447(5) 0.13550(13) 0.0204(13) Uani 1 1 d . . .
C12 C 0.3719(3) 0.8767(7) -0.02102(16) 0.039(2) Uani 1 1 d D . .
H12A H 0.3638 0.9591 -0.0172 0.059 Uiso 1 1 calc R . .
H12B H 0.3483 0.8418 -0.0383 0.059 Uiso 1 1 calc R . .
H12C H 0.4009 0.8754 -0.0277 0.059 Uiso 1 1 calc R . .
C13 C 0.4463(2) 0.9147(6) 0.05519(17) 0.0204(15) Uani 1 1 d . . .
C14 C 0.4777(2) 0.9000(7) 0.03440(18) 0.0284(18) Uani 1 1 d . . .
H14 H 0.4702 0.8500 0.0157 0.034 Uiso 1 1 calc R . .
C15 C 0.5185(2) 0.9587(7) 0.04165(18) 0.0297(18) Uani 1 1 d . . .
H15 H 0.5394 0.9479 0.0281 0.036 Uiso 1 1 calc R . .
C16 C 0.5296(3) 1.0338(7) 0.06862(19) 0.0323(19) Uani 1 1 d . . .
H16 H 0.5580 1.0737 0.0738 0.039 Uiso 1 1 calc R . .
C17 C 0.4990(2) 1.0478(6) 0.08708(18) 0.0240(16) Uani 1 1 d . . .
C18 C 0.5071(2) 1.1328(7) 0.11575(19) 0.0305(18) Uani 1 1 d . . .
H18A H 0.5387 1.1594 0.1205 0.046 Uiso 1 1 calc R . .
H18B H 0.5009 1.0920 0.1349 0.046 Uiso 1 1 calc R . .
H18C H 0.4870 1.2018 0.1104 0.046 Uiso 1 1 calc R . .
C19 C 0.3455(6) 1.0846(17) 0.1916(6) 0.043(6) Uiso 0.46(3) 1 d PD A 1
H19A H 0.3235 1.0384 0.1758 0.064 Uiso 0.46(3) 1 calc PR A 1
H19B H 0.3330 1.1636 0.1942 0.064 Uiso 0.46(3) 1 calc PR A 1
H19C H 0.3519 1.0433 0.2127 0.064 Uiso 0.46(3) 1 calc PR A 1
C20 C 0.3947(7) 1.2349(9) 0.1508(4) 0.018(4) Uiso 0.46(3) 1 d PD A 1
H20A H 0.4240 1.2494 0.1451 0.028 Uiso 0.46(3) 1 calc PR A 1
H20B H 0.3866 1.3038 0.1626 0.028 Uiso 0.46(3) 1 calc PR A 1
H20C H 0.3714 1.2224 0.1308 0.028 Uiso 0.46(3) 1 calc PR A 1
C21 C 0.4477(6) 1.1252(16) 0.2135(4) 0.033(5) Uiso 0.46(3) 1 d PD A 1
H21A H 0.4510 1.0552 0.2278 0.049 Uiso 0.46(3) 1 calc PR A 1
H21B H 0.4414 1.1954 0.2256 0.049 Uiso 0.46(3) 1 calc PR A 1
H21C H 0.4758 1.1376 0.2061 0.049 Uiso 0.46(3) 1 calc PR A 1
C22 C 0.3998(2) 0.8645(6) 0.16126(16) 0.0201(15) Uani 1 1 d . . .
C23 C 0.3882(3) 0.8195(7) 0.19003(19) 0.037(2) Uani 1 1 d . A .
H23 H 0.3864 0.8722 0.2073 0.045 Uiso 1 1 calc R . .
C24 C 0.3799(3) 0.7022(7) 0.1927(2) 0.044(2) Uani 1 1 d . . .
H24 H 0.3732 0.6723 0.2122 0.052 Uiso 1 1 calc R A .
C25 C 0.3813(3) 0.6245(7) 0.1670(2) 0.036(2) Uani 1 1 d . A .
H25 H 0.3742 0.5425 0.1684 0.043 Uiso 1 1 calc R . .
C26 C 0.3930(2) 0.6689(6) 0.13975(18) 0.0247(17) Uani 1 1 d . . .
C27 C 0.3965(3) 0.5930(6) 0.11150(19) 0.0298(18) Uani 1 1 d . A .
H27A H 0.3888 0.5106 0.1158 0.045 Uiso 1 1 calc R . .
H27B H 0.4275 0.5961 0.1082 0.045 Uiso 1 1 calc R . .
H27C H 0.3754 0.6222 0.0919 0.045 Uiso 1 1 calc R . .
C28 C 0.4941(2) 0.4682(9) 0.1797(2) 0.056(3) Uani 1 1 d D . .
H28A H 0.4796 0.5420 0.1845 0.084 Uiso 1 1 calc R . .
H28B H 0.4806 0.4004 0.1888 0.084 Uiso 1 1 calc R . .
H28C H 0.4895 0.4585 0.1560 0.084 Uiso 1 1 calc R . .
C29 C 0.5642(3) 0.4611(7) 0.24349(16) 0.0355(19) Uani 1 1 d D . .
H29A H 0.5967 0.4534 0.2533 0.053 Uiso 1 1 calc R . .
H29B H 0.5482 0.3904 0.2487 0.053 Uiso 1 1 calc R . .
H29C H 0.5522 0.5321 0.2522 0.053 Uiso 1 1 calc R . .
C30 C 0.5835(3) 0.3423(6) 0.1842(2) 0.052(3) Uani 1 1 d D . .
H30A H 0.5783 0.3434 0.1603 0.078 Uiso 1 1 calc R . .
H30B H 0.5705 0.2694 0.1912 0.078 Uiso 1 1 calc R . .
H30C H 0.6161 0.3445 0.1937 0.078 Uiso 1 1 calc R . .
C31 C 0.5716(2) 0.7131(6) 0.19118(16) 0.0182(15) Uani 1 1 d . . .
C32 C 0.5433(3) 0.7572(7) 0.21166(18) 0.0307(18) Uani 1 1 d . . .
H32 H 0.5265 0.7036 0.2219 0.037 Uiso 1 1 calc R . .
C33 C 0.5407(3) 0.8762(7) 0.21637(19) 0.035(2) Uani 1 1 d . . .
H33 H 0.5222 0.9050 0.2302 0.042 Uiso 1 1 calc R . .
C34 C 0.5646(3) 0.9583(7) 0.20136(18) 0.0296(18) Uani 1 1 d . . .
H34 H 0.5630 1.0416 0.2049 0.035 Uiso 1 1 calc R . .
C35 C 0.5905(2) 0.9116(6) 0.18114(17) 0.0208(16) Uani 1 1 d . . .
C36 C 0.6178(2) 0.9931(6) 0.16416(19) 0.0287(18) Uani 1 1 d . . .
H36A H 0.6502 0.9778 0.1725 0.043 Uiso 1 1 calc R . .
H36B H 0.6112 1.0763 0.1684 0.043 Uiso 1 1 calc R . .
H36C H 0.6098 0.9781 0.1406 0.043 Uiso 1 1 calc R . .
C37 C 0.6922(3) 0.5627(7) 0.24332(18) 0.038(2) Uani 1 1 d D . .
H37A H 0.6599 0.5624 0.2328 0.056 Uiso 1 1 calc R . .
H37B H 0.6958 0.5652 0.2670 0.056 Uiso 1 1 calc R . .
H37C H 0.7065 0.4904 0.2373 0.056 Uiso 1 1 calc R . .
C38 C 0.6951(3) 0.8312(7) 0.24515(18) 0.0332(19) Uani 1 1 d D . .
H38A H 0.7109 0.9026 0.2401 0.050 Uiso 1 1 calc R . .
H38B H 0.6985 0.8247 0.2688 0.050 Uiso 1 1 calc R . .
H38C H 0.6628 0.8370 0.2346 0.050 Uiso 1 1 calc R . .
C39 C 0.7818(2) 0.6864(8) 0.24853(19) 0.041(2) Uani 1 1 d D . .
H39A H 0.7948 0.6185 0.2392 0.062 Uiso 1 1 calc R . .
H39B H 0.7861 0.6754 0.2721 0.062 Uiso 1 1 calc R . .
H39C H 0.7969 0.7598 0.2441 0.062 Uiso 1 1 calc R . .
C40 C 0.7151(2) 0.7831(6) 0.16818(17) 0.0213(16) Uani 1 1 d . . .
C41 C 0.7477(2) 0.8752(7) 0.1764(2) 0.0309(19) Uani 1 1 d . . .
H41 H 0.7654 0.8813 0.1980 0.037 Uiso 1 1 calc R . .
C42 C 0.7538(3) 0.9555(7) 0.1531(2) 0.038(2) Uani 1 1 d . . .
H42 H 0.7760 1.0163 0.1586 0.045 Uiso 1 1 calc R . .
C43 C 0.7273(3) 0.9477(7) 0.1215(2) 0.039(2) Uani 1 1 d . . .
H43 H 0.7314 1.0025 0.1052 0.047 Uiso 1 1 calc R . .
C44 C 0.6952(3) 0.8592(7) 0.11422(18) 0.0295(18) Uani 1 1 d . . .
C45 C 0.6639(3) 0.8471(8) 0.08143(19) 0.043(2) Uani 1 1 d . . .
H45A H 0.6605 0.7627 0.0755 0.065 Uiso 1 1 calc R . .
H45B H 0.6766 0.8900 0.0652 0.065 Uiso 1 1 calc R . .
H45C H 0.6343 0.8808 0.0821 0.065 Uiso 1 1 calc R . .
C46 C 0.5257(2) 0.6834(6) 0.09591(17) 0.0277(18) Uani 1 1 d D . .
H46A H 0.5213 0.6510 0.1166 0.042 Uiso 1 1 calc R . .
H46B H 0.4962 0.7046 0.0821 0.042 Uiso 1 1 calc R . .
H46C H 0.5448 0.7546 0.1001 0.042 Uiso 1 1 calc R . .
C47 C 0.5133(3) 0.4431(8) 0.0646(2) 0.054(3) Uani 1 1 d D . .
H47A H 0.5109 0.4023 0.0848 0.081 Uiso 1 1 calc R . .
H47B H 0.5240 0.3868 0.0502 0.081 Uiso 1 1 calc R . .
H47C H 0.4835 0.4739 0.0537 0.081 Uiso 1 1 calc R . .
C48 C 0.5628(3) 0.6325(7) 0.03578(16) 0.037(2) Uani 1 1 d D . .
H48A H 0.5805 0.7060 0.0404 0.055 Uiso 1 1 calc R . .
H48B H 0.5333 0.6503 0.0214 0.055 Uiso 1 1 calc R . .
H48C H 0.5792 0.5752 0.0251 0.055 Uiso 1 1 calc R . .
C49 C 0.6266(2) 0.4361(6) 0.10968(16) 0.0183(15) Uani 1 1 d . . .
C50 C 0.6153(2) 0.3221(6) 0.09503(17) 0.0215(16) Uani 1 1 d . . .
H50 H 0.5914 0.3145 0.0762 0.026 Uiso 1 1 calc R . .
C51 C 0.6391(2) 0.2245(6) 0.10832(18) 0.0239(16) Uani 1 1 d . . .
H51 H 0.6311 0.1483 0.0990 0.029 Uiso 1 1 calc R . .
C52 C 0.6751(2) 0.2347(6) 0.13536(17) 0.0216(16) Uani 1 1 d . . .
H52 H 0.6912 0.1662 0.1449 0.026 Uiso 1 1 calc R . .
C53 C 0.6866(2) 0.3450(7) 0.14770(16) 0.0218(16) Uani 1 1 d . . .
C54 C 0.7267(3) 0.3646(7) 0.17559(18) 0.0323(19) Uani 1 1 d . . .
H54A H 0.7548 0.3489 0.1683 0.048 Uiso 1 1 calc R . .
H54B H 0.7248 0.3105 0.1935 0.048 Uiso 1 1 calc R . .
H54C H 0.7268 0.4472 0.1831 0.048 Uiso 1 1 calc R . .
C19A C 0.3349(4) 1.1088(17) 0.1721(6) 0.056(6) Uiso 0.54(3) 1 d PD A 2
H19D H 0.3202 1.1131 0.1489 0.084 Uiso 0.54(3) 1 calc PR A 2
H19E H 0.3272 1.1798 0.1833 0.084 Uiso 0.54(3) 1 calc PR A 2
H19F H 0.3244 1.0376 0.1817 0.084 Uiso 0.54(3) 1 calc PR A 2
C20A C 0.4119(9) 1.2370(10) 0.1554(5) 0.049(6) Uiso 0.54(3) 1 d PD A 2
H20D H 0.4448 1.2475 0.1593 0.074 Uiso 0.54(3) 1 calc PR A 2
H20E H 0.3984 1.3065 0.1636 0.074 Uiso 0.54(3) 1 calc PR A 2
H20F H 0.3994 1.2285 0.1319 0.074 Uiso 0.54(3) 1 calc PR A 2
C21A C 0.4280(8) 1.1081(17) 0.2194(3) 0.053(6) Uiso 0.54(3) 1 d PD A 2
H21D H 0.4215 1.0360 0.2307 0.079 Uiso 0.54(3) 1 calc PR A 2
H21E H 0.4175 1.1781 0.2295 0.079 Uiso 0.54(3) 1 calc PR A 2
H21F H 0.4607 1.1143 0.2210 0.079 Uiso 0.54(3) 1 calc PR A 2

loop_
_atom_site_aniso_label
_atom_site_aniso_U_11
_atom_site_aniso_U_22
_atom_site_aniso_U_33
_atom_site_aniso_U_23
_atom_site_aniso_U_13
_atom_site_aniso_U_12
Ca1 0.0141(7) 0.0201(7) 0.0140(7) 0.0009(6) 0.0033(5) -0.0003(6)
K1 0.0183(8) 0.0306(9) 0.0274(9) 0.0040(7) 0.0048(7) 0.0034(7)
Si1 0.0202(10) 0.0201(11) 0.0239(11) 0.0047(8) 0.0015(8) 0.0002(8)
N1 0.016(3) 0.019(3) 0.022(3) 0.001(3) 0.002(2) -0.003(2)
C1 0.032(5) 0.034(5) 0.055(6) 0.002(4) 0.012(4) 0.001(4)
Ca2 0.0171(7) 0.0195(7) 0.0169(7) -0.0014(6) 0.0054(6) 0.0006(6)
K2 0.0388(10) 0.0270(9) 0.0601(13) -0.0084(9) 0.0318(9) -0.0007(8)
Si2 0.0214(10) 0.0308(12) 0.0230(11) -0.0039(9) 0.0081(9) -0.0018(9)
N2 0.023(3) 0.016(3) 0.019(3) -0.004(2) 0.009(2) -0.003(2)
C2 0.027(4) 0.030(4) 0.035(5) 0.011(4) 0.003(4) -0.004(3)
N3 0.021(3) 0.028(3) 0.029(4) 0.005(3) 0.010(3) 0.000(3)
C3 0.041(5) 0.044(5) 0.025(4) 0.010(4) 0.003(4) 0.002(4)
Si4 0.0266(11) 0.0261(11) 0.0259(12) 0.0020(9) 0.0128(9) -0.0037(9)
N4 0.021(3) 0.021(3) 0.021(3) 0.005(3) 0.005(3) -0.001(2)
C4 0.016(3) 0.028(4) 0.021(4) -0.002(3) 0.007(3) 0.001(3)
Si5 0.0264(11) 0.0308(12) 0.0202(11) -0.0051(9) -0.0043(9) 0.0059(9)
N5 0.022(3) 0.023(3) 0.018(3) 0.003(3) 0.007(3) 0.002(3)
C5 0.025(4) 0.030(4) 0.034(5) 0.006(4) -0.003(3) 0.002(3)
Si6 0.0211(10) 0.0268(11) 0.0208(11) -0.0004(9) -0.0007(8) 0.0029(9)
N6 0.018(3) 0.020(3) 0.020(3) 0.000(3) 0.003(2) -0.001(2)
C6 0.017(4) 0.039(5) 0.041(5) 0.004(4) -0.004(3) -0.002(3)
N7 0.023(3) 0.026(3) 0.017(3) 0.003(3) 0.009(3) 0.000(3)
C7 0.024(4) 0.024(4) 0.044(5) -0.007(4) 0.012(4) -0.012(3)
N8 0.017(3) 0.024(3) 0.019(3) 0.000(3) 0.006(2) -0.001(3)
C8 0.021(4) 0.022(4) 0.033(4) -0.010(3) 0.011(3) -0.005(3)
N9 0.024(3) 0.021(3) 0.022(3) -0.005(3) 0.001(3) 0.002(3)
C9 0.028(4) 0.024(4) 0.041(5) -0.001(4) 0.018(4) -0.001(3)
N10 0.028(3) 0.013(3) 0.021(3) -0.002(2) 0.011(3) 0.000(2)
C10 0.021(4) 0.065(6) 0.035(5) -0.017(4) 0.010(4) -0.014(4)
N11 0.020(3) 0.026(3) 0.022(3) 0.000(3) 0.008(3) 0.002(3)
C11 0.041(5) 0.045(5) 0.047(6) -0.014(5) 0.008(4) 0.002(4)
N12 0.021(3) 0.028(3) 0.014(3) -0.001(3) 0.007(2) -0.002(3)
C12 0.049(5) 0.043(5) 0.023(4) 0.001(4) 0.003(4) -0.011(4)
C13 0.017(4) 0.022(4) 0.021(4) 0.011(3) 0.004(3) 0.006(3)
C14 0.030(4) 0.031(4) 0.024(4) 0.007(3) 0.007(3) 0.008(3)
C15 0.026(4) 0.039(5) 0.029(4) 0.011(4) 0.015(3) 0.002(4)
C16 0.023(4) 0.037(5) 0.034(5) 0.004(4) 0.000(3) -0.007(4)
C17 0.015(4) 0.019(4) 0.037(5) 0.005(3) 0.005(3) -0.001(3)
C18 0.024(4) 0.031(4) 0.036(5) 0.000(4) 0.006(3) -0.004(3)
C22 0.019(4) 0.029(4) 0.011(3) 0.009(3) 0.003(3) 0.005(3)
C23 0.054(5) 0.040(5) 0.023(4) 0.005(4) 0.019(4) 0.015(4)
C24 0.068(6) 0.034(5) 0.040(5) 0.017(4) 0.036(5) 0.007(4)
C25 0.039(5) 0.023(4) 0.049(5) 0.012(4) 0.015(4) 0.003(4)
C26 0.018(4) 0.023(4) 0.032(4) 0.006(3) 0.003(3) 0.002(3)
C27 0.033(4) 0.017(4) 0.037(5) 0.000(3) 0.001(4) 0.001(3)
C28 0.039(5) 0.076(7) 0.052(6) 0.010(6) 0.010(5) -0.021(5)
C29 0.047(5) 0.032(5) 0.030(5) 0.003(4) 0.012(4) 0.001(4)
C30 0.073(7) 0.034(5) 0.064(7) -0.005(5) 0.046(6) -0.009(5)
C31 0.021(4) 0.019(4) 0.016(4) 0.002(3) 0.008(3) 0.006(3)
C32 0.036(4) 0.035(5) 0.028(4) 0.009(4) 0.023(4) 0.006(4)
C33 0.041(5) 0.039(5) 0.033(5) 0.004(4) 0.023(4) 0.012(4)
C34 0.036(4) 0.025(4) 0.028(4) 0.003(3) 0.007(4) 0.016(4)
C35 0.018(4) 0.020(4) 0.023(4) -0.002(3) 0.000(3) 0.003(3)
C36 0.027(4) 0.019(4) 0.043(5) 0.001(3) 0.012(4) -0.004(3)
C37 0.044(5) 0.046(5) 0.022(4) 0.002(4) 0.006(4) 0.005(4)
C38 0.028(4) 0.038(5) 0.030(5) -0.008(4) -0.001(3) 0.009(4)
C39 0.030(4) 0.049(5) 0.035(5) -0.006(4) -0.011(4) 0.012(4)
C40 0.022(4) 0.019(4) 0.026(4) -0.002(3) 0.011(3) 0.004(3)
C41 0.024(4) 0.027(4) 0.043(5) -0.011(4) 0.010(4) -0.003(3)
C42 0.037(5) 0.024(4) 0.058(6) -0.011(4) 0.025(4) -0.012(4)
C43 0.057(6) 0.023(4) 0.050(6) 0.003(4) 0.038(5) -0.001(4)
C44 0.045(5) 0.020(4) 0.029(4) -0.001(3) 0.020(4) 0.005(4)
C45 0.070(6) 0.038(5) 0.027(5) 0.005(4) 0.020(4) -0.004(5)
C46 0.030(4) 0.031(4) 0.021(4) 0.009(3) 0.003(3) 0.012(3)
C47 0.034(5) 0.046(6) 0.069(7) 0.003(5) -0.014(5) 0.001(4)
C48 0.044(5) 0.043(5) 0.025(4) 0.005(4) 0.008(4) 0.017(4)
C49 0.013(3) 0.027(4) 0.018(4) 0.003(3) 0.008(3) 0.001(3)
C50 0.022(4) 0.026(4) 0.017(4) -0.006(3) 0.004(3) -0.005(3)
C51 0.025(4) 0.021(4) 0.032(4) 0.000(3) 0.020(3) -0.002(3)
C52 0.021(4) 0.020(4) 0.025(4) 0.003(3) 0.009(3) 0.001(3)
C53 0.023(4) 0.033(4) 0.014(4) 0.003(3) 0.015(3) -0.002(3)
C54 0.034(4) 0.038(5) 0.023(4) 0.002(4) 0.001(3) 0.008(4)

loop_
_atom_type_symbol
_atom_type_description
_atom_type_scat_dispersion_real
_atom_type_scat_dispersion_imag
_atom_type_scat_source
C C 0.0033 0.0016 'International Tables Vol C Tables 4.2.6.8 and 6.1.1.4'
H H 0.0000 0.0000 'International Tables Vol C Tables 4.2.6.8 and 6.1.1.4'
N N 0.0061 0.0033 'International Tables Vol C Tables 4.2.6.8 and 6.1.1.4'
Si Si 0.0817 0.0704 'International Tables Vol C Tables 4.2.6.8 and 6.1.1.4'
K K 0.2009 0.2494 'International Tables Vol C Tables 4.2.6.8 and 6.1.1.4'
Ca Ca 0.2262 0.3064 'International Tables Vol C Tables 4.2.6.8 and 6.1.1.4'

loop_
_geom_angle_atom_site_label_1
_geom_angle_atom_site_label_2
_geom_angle_atom_site_label_3
_geom_angle
_geom_angle_site_symmetry_1
_geom_angle_site_symmetry_3
N3 Ca1 N1 105.46(19) . .
N3 Ca1 N2 108.61(19) . .
N1 Ca1 N2 56.23(18) . .
N3 Ca1 N5 140.35(19) . .
N1 Ca1 N5 112.02(18) . .
N2 Ca1 N5 102.72(18) . .
N3 Ca1 N4 56.21(19) . .
N1 Ca1 N4 110.46(18) . .
N2 Ca1 N4 158.88(19) . .
N5 Ca1 N4 97.60(18) . .
N3 Ca1 N6 98.41(19) . .
N1 Ca1 N6 147.67(19) . .
N2 Ca1 N6 95.75(18) . .
N5 Ca1 N6 54.10(18) . .
N4 Ca1 N6 100.83(18) . .
N6 K1 N4 86.02(16) . .
N6 K1 N5 46.51(16) . .
N4 K1 N5 78.61(16) . .
N6 K1 C35 154.52(18) . .
N4 K1 C35 117.12(18) . .
N5 K1 C35 123.92(17) . .
N6 K1 N8 144.15(16) . .
N4 K1 N8 126.90(16) . .
N5 K1 N8 142.28(16) . .
C35 K1 N8 24.50(16) . .
N6 K1 C31 119.40(17) . .
N4 K1 C31 149.66(17) . .
N5 K1 C31 130.41(16) . .
C35 K1 C31 43.48(17) . .
N8 K1 C31 24.91(15) . .
N1 Si1 C1 113.3(3) . .
N1 Si1 C3 111.1(3) . .
C1 Si1 C3 109.5(4) . .
N1 Si1 C2 107.7(3) . .
C1 Si1 C2 108.3(4) . .
C3 Si1 C2 106.8(4) . .
C4 N1 Si1 126.9(5) . .
C4 N1 Ca1 95.0(4) . .
Si1 N1 Ca1 133.3(3) . .
Si1 C1 H1A 109.5 . .
Si1 C1 H1B 109.5 . .
H1A C1 H1B 109.5 . .
Si1 C1 H1C 109.5 . .
H1A C1 H1C 109.5 . .
H1B C1 H1C 109.5 . .
N7 Ca2 N11 104.69(19) . .
N7 Ca2 N9 109.83(19) . .
N11 Ca2 N9 140.82(19) . .
N7 Ca2 N8 55.70(18) . .
N11 Ca2 N8 123.15(18) . .
N9 Ca2 N8 92.07(19) . .
N7 Ca2 N12 110.19(19) . .
N11 Ca2 N12 55.31(18) . .
N9 Ca2 N12 94.85(18) . .
N8 Ca2 N12 165.81(19) . .
N7 Ca2 N10 147.71(19) . .
N11 Ca2 N10 101.67(19) . .
N9 Ca2 N10 54.95(19) . .
N8 Ca2 N10 94.08(18) . .
N12 Ca2 N10 100.03(18) . .
N10 K2 N12 85.73(17) 3_455 3_455
N10 K2 C40 26.69(17) 3_455 3_455
N12 K2 C40 91.22(18) 3_455 3_455
N10 K2 N2 150.85(17) 3_455 .
N12 K2 N2 113.28(16) 3_455 .
C40 K2 N2 155.30(17) 3_455 .
N10 K2 C7 130.3(2) 3_455 .
N12 K2 C7 74.87(18) 3_455 .
C40 K2 C7 155.8(2) 3_455 .
N2 K2 C7 44.67(17) . .
N10 K2 C8 154.8(2) 3_455 .
N12 K2 C8 88.26(17) 3_455 .
C40 K2 C8 178.3(2) 3_455 .
N2 K2 C8 25.07(15) . .
C7 K2 C8 25.28(18) . .
N10 K2 C6 110.7(2) 3_455 .
N12 K2 C6 86.84(18) 3_455 .
C40 K2 C6 137.2(2) 3_455 .
N2 K2 C6 52.07(17) . .
C7 K2 C6 25.40(19) . .
C8 K2 C6 44.5(2) . .
N10 K2 C5 108.65(19) 3_455 .
N12 K2 C5 111.75(18) 3_455 .
C40 K2 C5 130.0(2) 3_455 .
N2 K2 C5 44.82(17) . .
C7 K2 C5 44.5(2) . .
C8 K2 C5 51.7(2) . .
C6 K2 C5 25.04(19) . .
N10 K2 C4 125.55(18) 3_455 .
N12 K2 C4 127.16(18) 3_455 .
C40 K2 C4 136.80(19) 3_455 .
N2 K2 C4 25.30(16) . .
C7 K2 C4 52.31(19) . .
C8 K2 C4 44.39(18) . .
C6 K2 C4 44.96(18) . .
C5 K2 C4 25.88(17) . .
N10 K2 N9 44.20(15) 3_455 3_455
N12 K2 N9 73.62(15) 3_455 3_455
C40 K2 N9 24.45(16) 3_455 3_455
N2 K2 N9 159.60(16) . 3_455
C7 K2 N9 148.36(18) . 3_455
C8 K2 N9 154.02(18) . 3_455
C6 K2 N9 148.02(18) . 3_455
C5 K2 N9 152.78(18) . 3_455
C4 K2 N9 158.89(17) . 3_455
N10 K2 C54 111.21(19) 3_455 3_455
N12 K2 C54 46.37(17) 3_455 3_455
C40 K2 C54 97.2(2) 3_455 3_455
N2 K2 C54 97.71(18) . 3_455
C7 K2 C54 87.5(2) . 3_455
C8 K2 C54 81.3(2) . 3_455
C6 K2 C54 111.5(2) . 3_455
C5 K2 C54 131.1(2) . 3_455
C4 K2 C54 122.9(2) . 3_455
N9 K2 C54 72.77(18) 3_455 3_455
N10 K2 C53 106.81(17) 3_455 3_455
N12 K2 C53 24.09(16) 3_455 3_455
C40 K2 C53 104.76(18) 3_455 3_455
N2 K2 C53 97.33(16) . 3_455
C7 K2 C53 70.04(18) . 3_455
C8 K2 C53 74.18(18) . 3_455
C6 K2 C53 90.20(19) . 3_455
C5 K2 C53 113.93(19) . 3_455
C4 K2 C53 118.28(18) . 3_455
N9 K2 C53 82.17(16) 3_455 3_455
C54 K2 C53 26.57(17) 3_455 3_455
N3 Si2 C11 113.8(3) . .
N3 Si2 C12 112.0(3) . .
C11 Si2 C12 107.9(4) . .
N3 Si2 C10 108.2(3) . .
C11 Si2 C10 106.8(4) . .
C12 Si2 C10 107.8(4) . .
C8 N2 C4 121.3(6) . .
C8 N2 Ca1 143.2(5) . .
C4 N2 Ca1 91.8(4) . .
C8 N2 K2 78.0(4) . .
C4 N2 K2 80.0(4) . .
Ca1 N2 K2 127.5(2) . .
Si1 C2 H2A 109.5 . .
Si1 C2 H2B 109.5 . .
H2A C2 H2B 109.5 . .
Si1 C2 H2C 109.5 . .
H2A C2 H2C 109.5 . .
H2B C2 H2C 109.5 . .
N5 Si3 C21A 116.5(6) . .
N5 Si3 C20 109.8(5) . .
C21A Si3 C20 120.1(8) . .
N5 Si3 C19 112.1(6) . .
C21A Si3 C19 86.8(9) . .
C20 Si3 C19 109.0(8) . .
N5 Si3 C20A 108.7(6) . .
C21A Si3 C20A 109.4(9) . .
C19 Si3 C20A 122.1(9) . .
N5 Si3 C21 109.7(5) . .
C20 Si3 C21 107.5(8) . .
C19 Si3 C21 108.6(8) . .
C20A Si3 C21 93.7(9) . .
N5 Si3 C19A 107.0(6) . .
C21A Si3 C19A 111.2(9) . .
C20 Si3 C19A 88.0(8) . .
C20A Si3 C19A 103.2(9) . .
C21 Si3 C19A 131.7(8) . .
C13 N3 Si2 127.5(5) . .
C13 N3 Ca1 96.4(4) . .
Si2 N3 Ca1 134.5(3) . .
Si1 C3 H3A 109.5 . .
Si1 C3 H3B 109.5 . .
H3A C3 H3B 109.5 . .
Si1 C3 H3C 109.5 . .
H3A C3 H3C 109.5 . .
H3B C3 H3C 109.5 . .
N7 Si4 C28 111.0(4) . .
N7 Si4 C30 107.6(3) . .
C28 Si4 C30 108.3(5) . .
N7 Si4 C29 114.3(3) . .
C28 Si4 C29 108.7(4) . .
C30 Si4 C29 106.7(4) . .
C17 N4 C13 120.0(6) . .
C17 N4 Ca1 148.4(5) . .
C13 N4 Ca1 91.0(4) . .
C17 N4 K1 89.7(4) . .
C13 N4 K1 113.5(4) . .
Ca1 N4 K1 82.67(16) . .
N1 C4 N2 115.2(6) . .
N1 C4 C5 127.3(7) . .
N2 C4 C5 117.5(6) . .
N1 C4 K2 118.7(4) . .
N2 C4 K2 74.7(4) . .
C5 C4 K2 76.5(4) . .
N9 Si5 C38 110.2(3) . .
N9 Si5 C39 114.1(3) . .
C38 Si5 C39 110.2(4) . .
N9 Si5 C37 107.3(3) . .
C38 Si5 C37 107.6(4) . .
C39 Si5 C37 107.1(4) . .
C22 N5 Si3 126.3(5) . .
C22 N5 Ca1 93.8(4) . .
Si3 N5 Ca1 123.3(3) . .
C22 N5 K1 80.4(4) . .
Si3 N5 K1 136.3(3) . .
Ca1 N5 K1 82.06(15) . .
C6 C5 C4 120.3(7) . .
C6 C5 K2 76.9(5) . .
C4 C5 K2 77.6(4) . .
C6 C5 H5 119.8 . .
C4 C5 H5 119.8 . .
K2 C5 H5 116.4 . .
N11 Si6 C47 116.0(3) . .
N11 Si6 C48 112.4(3) . .
C47 Si6 C48 108.4(4) . .
N11 Si6 C46 104.7(3) . .
C47 Si6 C46 106.2(4) . .
C48 Si6 C46 108.7(3) . .
C22 N6 C26 119.8(6) . .
C22 N6 Ca1 89.4(4) . .
C26 N6 Ca1 141.3(5) . .
C22 N6 K1 87.8(4) . .
C26 N6 K1 118.8(4) . .
Ca1 N6 K1 84.55(17) . .
C5 C6 C7 119.9(7) . .
C5 C6 K2 78.1(5) . .
C7 C6 K2 75.8(5) . .
C5 C6 H6 120.0 . .
C7 C6 H6 120.0 . .
K2 C6 H6 116.8 . .
C31 N7 Si4 128.3(5) . .
C31 N7 Ca2 96.5(4) . .
Si4 N7 Ca2 135.2(3) . .
C8 C7 C6 119.9(7) . .
C8 C7 K2 77.8(4) . .
C6 C7 K2 78.8(5) . .
C8 C7 H7 120.1 . .
C6 C7 H7 120.1 . .
K2 C7 H7 113.8 . .
C35 N8 C31 120.8(6) . .
C35 N8 Ca2 145.7(5) . .
C31 N8 Ca2 92.2(4) . .
C35 N8 K1 76.6(4) . .
C31 N8 K1 80.9(4) . .
Ca2 N8 K1 121.2(2) . .
N2 C8 C7 121.0(7) . .
N2 C8 C9 115.7(6) . .
C7 C8 C9 123.3(7) . .
N2 C8 K2 77.0(4) . .
C7 C8 K2 76.9(4) . .
C9 C8 K2 116.1(5) . .
C40 N9 Si5 127.0(5) . .
C40 N9 Ca2 95.0(4) . .
Si5 N9 Ca2 125.7(3) . .
C40 N9 K2 71.2(4) . 3_545
Si5 N9 K2 140.9(3) . 3_545
Ca2 N9 K2 78.90(15) . 3_545
C8 C9 H9A 109.5 . .
C8 C9 H9B 109.5 . .
H9A C9 H9B 109.5 . .
C8 C9 H9C 109.5 . .
H9A C9 H9C 109.5 . .
H9B C9 H9C 109.5 . .
C44 N10 C40 121.7(6) . .
C44 N10 Ca2 143.8(5) . .
C40 N10 Ca2 91.7(4) . .
C44 N10 K2 106.4(4) . 3_545
C40 N10 K2 87.7(4) . 3_545
Ca2 N10 K2 86.96(17) . 3_545
Si2 C10 H10A 109.5 . .
Si2 C10 H10B 109.5 . .
H10A C10 H10B 109.5 . .
Si2 C10 H10C 109.5 . .
H10A C10 H10C 109.5 . .
H10B C10 H10C 109.5 . .
C49 N11 Si6 132.4(5) . .
C49 N11 Ca2 95.2(4) . .
Si6 N11 Ca2 126.8(3) . .
Si2 C11 H11A 109.5 . .
Si2 C11 H11B 109.5 . .
H11A C11 H11B 109.5 . .
Si2 C11 H11C 109.5 . .
H11A C11 H11C 109.5 . .
H11B C11 H11C 109.5 . .
C53 N12 C49 119.9(6) . .
C53 N12 Ca2 141.9(4) . .
C49 N12 Ca2 90.9(4) . .
C53 N12 K2 96.9(4) . 3_545
C49 N12 K2 118.7(4) . 3_545
Ca2 N12 K2 85.46(17) . 3_545
Si2 C12 H12A 109.5 . .
Si2 C12 H12B 109.5 . .
H12A C12 H12B 109.5 . .
Si2 C12 H12C 109.5 . .
H12A C12 H12C 109.5 . .
H12B C12 H12C 109.5 . .
N3 C13 N4 116.3(6) . .
N3 C13 C14 125.8(7) . .
N4 C13 C14 117.8(6) . .
C15 C14 C13 119.6(7) . .
C15 C14 H14 120.2 . .
C13 C14 H14 120.2 . .
C14 C15 C16 120.9(7) . .
C14 C15 H15 119.5 . .
C16 C15 H15 119.5 . .
C17 C16 C15 117.9(7) . .
C17 C16 H16 121.0 . .
C15 C16 H16 121.0 . .
C16 C17 N4 123.6(7) . .
C16 C17 C18 121.5(6) . .
N4 C17 C18 114.9(6) . .
C17 C18 H18A 109.5 . .
C17 C18 H18B 109.5 . .
H18A C18 H18B 109.5 . .
C17 C18 H18C 109.5 . .
H18A C18 H18C 109.5 . .
H18B C18 H18C 109.5 . .
Si3 C19 H19A 109.5 . .
Si3 C19 H19B 109.5 . .
Si3 C19 H19C 109.5 . .
Si3 C20 H20A 109.5 . .
Si3 C20 H20B 109.5 . .
Si3 C20 H20C 109.5 . .
Si3 C21 H21A 109.5 . .
Si3 C21 H21B 109.5 . .
Si3 C21 H21C 109.5 . .
N5 C22 N6 114.5(6) . .
N5 C22 C23 126.6(7) . .
N6 C22 C23 118.9(7) . .
C24 C23 C22 120.2(8) . .
C24 C23 H23 119.9 . .
C22 C23 H23 119.9 . .
C23 C24 C25 120.3(7) . .
C23 C24 H24 119.8 . .
C25 C24 H24 119.8 . .
C26 C25 C24 118.6(7) . .
C26 C25 H25 120.7 . .
C24 C25 H25 120.7 . .
C25 C26 N6 122.0(7) . .
C25 C26 C27 122.6(7) . .
N6 C26 C27 115.3(6) . .
C26 C27 H27A 109.5 . .
C26 C27 H27B 109.5 . .
H27A C27 H27B 109.5 . .
C26 C27 H27C 109.5 . .
H27A C27 H27C 109.5 . .
H27B C27 H27C 109.5 . .
Si4 C28 H28A 109.5 . .
Si4 C28 H28B 109.5 . .
H28A C28 H28B 109.5 . .
Si4 C28 H28C 109.5 . .
H28A C28 H28C 109.5 . .
H28B C28 H28C 109.5 . .
Si4 C29 H29A 109.5 . .
Si4 C29 H29B 109.5 . .
H29A C29 H29B 109.5 . .
Si4 C29 H29C 109.5 . .
H29A C29 H29C 109.5 . .
H29B C29 H29C 109.5 . .
Si4 C30 H30A 109.5 . .
Si4 C30 H30B 109.5 . .
H30A C30 H30B 109.5 . .
Si4 C30 H30C 109.5 . .
H30A C30 H30C 109.5 . .
H30B C30 H30C 109.5 . .
N7 C31 N8 115.4(6) . .
N7 C31 C32 126.7(6) . .
N8 C31 C32 117.9(6) . .
N7 C31 K1 120.9(4) . .
N8 C31 K1 74.2(3) . .
C32 C31 K1 75.0(4) . .
C33 C32 C31 119.4(7) . .
C33 C32 H32 120.3 . .
C31 C32 H32 120.3 . .
C32 C33 C34 121.9(7) . .
C32 C33 H33 119.0 . .
C34 C33 H33 119.0 . .
C35 C34 C33 116.5(7) . .
C35 C34 H34 121.7 . .
C33 C34 H34 121.7 . .
N8 C35 C34 123.3(7) . .
N8 C35 C36 116.4(6) . .
C34 C35 C36 120.3(6) . .
N8 C35 K1 78.9(4) . .
C34 C35 K1 77.5(4) . .
C36 C35 K1 115.6(4) . .
C35 C36 H36A 109.5 . .
C35 C36 H36B 109.5 . .
H36A C36 H36B 109.5 . .
C35 C36 H36C 109.5 . .
H36A C36 H36C 109.5 . .
H36B C36 H36C 109.5 . .
Si5 C37 H37A 109.5 . .
Si5 C37 H37B 109.5 . .
H37A C37 H37B 109.5 . .
Si5 C37 H37C 109.5 . .
H37A C37 H37C 109.5 . .
H37B C37 H37C 109.5 . .
Si5 C38 H38A 109.5 . .
Si5 C38 H38B 109.5 . .
H38A C38 H38B 109.5 . .
Si5 C38 H38C 109.5 . .
H38A C38 H38C 109.5 . .
H38B C38 H38C 109.5 . .
Si5 C39 H39A 109.5 . .
Si5 C39 H39B 109.5 . .
H39A C39 H39B 109.5 . .
Si5 C39 H39C 109.5 . .
H39A C39 H39C 109.5 . .
H39B C39 H39C 109.5 . .
N9 C40 N10 115.4(6) . .
N9 C40 C41 126.5(7) . .
N10 C40 C41 118.0(7) . .
N9 C40 K2 84.4(4) . 3_545
N10 C40 K2 65.6(3) . 3_545
C41 C40 K2 115.9(5) . 3_545
C42 C41 C40 120.1(8) . .
C42 C41 H41 119.9 . .
C40 C41 H41 119.9 . .
C41 C42 C43 120.0(7) . .
C41 C42 H42 120.0 . .
C43 C42 H42 120.0 . .
C44 C43 C42 119.0(7) . .
C44 C43 H43 120.5 . .
C42 C43 H43 120.5 . .
N10 C44 C43 121.2(7) . .
N10 C44 C45 116.1(7) . .
C43 C44 C45 122.7(7) . .
N10 C44 K2 51.3(3) . 3_545
C43 C44 K2 113.0(5) . 3_545
C45 C44 K2 102.3(5) . 3_545
C44 C45 H45A 109.5 . .
C44 C45 H45B 109.5 . .
H45A C45 H45B 109.5 . .
C44 C45 H45C 109.5 . .
H45A C45 H45C 109.5 . .
H45B C45 H45C 109.5 . .
Si6 C46 H46A 109.5 . .
Si6 C46 H46B 109.5 . .
H46A C46 H46B 109.5 . .
Si6 C46 H46C 109.5 . .
H46A C46 H46C 109.5 . .
H46B C46 H46C 109.5 . .
Si6 C47 H47A 109.5 . .
Si6 C47 H47B 109.5 . .
H47A C47 H47B 109.5 . .
Si6 C47 H47C 109.5 . .
H47A C47 H47C 109.5 . .
H47B C47 H47C 109.5 . .
Si6 C48 H48A 109.5 . .
Si6 C48 H48B 109.5 . .
H48A C48 H48B 109.5 . .
Si6 C48 H48C 109.5 . .
H48A C48 H48C 109.5 . .
H48B C48 H48C 109.5 . .
N11 C49 N12 115.2(6) . .
N11 C49 C50 126.3(6) . .
N12 C49 C50 118.5(6) . .
C51 C50 C49 119.3(6) . .
C51 C50 H50 120.3 . .
C49 C50 H50 120.3 . .
C50 C51 C52 121.0(7) . .
C50 C51 H51 119.5 . .
C52 C51 H51 119.5 . .
C53 C52 C51 118.3(7) . .
C53 C52 H52 120.9 . .
C51 C52 H52 120.9 . .
C52 C53 N12 122.7(6) . .
C52 C53 C54 121.7(7) . .
N12 C53 C54 115.6(6) . .
C52 C53 K2 136.7(5) . 3_545
N12 C53 K2 59.0(3) . 3_545
C54 C53 K2 74.2(4) . 3_545
C53 C54 H54A 109.5 . .
C53 C54 H54B 109.5 . .
H54A C54 H54B 109.5 . .
C53 C54 H54C 109.5 . .
H54A C54 H54C 109.5 . .
H54B C54 H54C 109.5 . .
Si3 C19A H19D 109.5 . .
Si3 C19A H19E 109.5 . .
H19D C19A H19E 109.5 . .
Si3 C19A H19F 109.5 . .
H19D C19A H19F 109.5 . .
H19E C19A H19F 109.5 . .
Si3 C20A H20D 109.5 . .
Si3 C20A H20E 109.5 . .
H20D C20A H20E 109.5 . .
Si3 C20A H20F 109.5 . .
H20D C20A H20F 109.5 . .
H20E C20A H20F 109.5 . .
Si3 C21A H21D 109.5 . .
Si3 C21A H21E 109.5 . .
H21D C21A H21E 109.5 . .
Si3 C21A H21F 109.5 . .
H21D C21A H21F 109.5 . .
H21E C21A H21F 109.5 . .

loop_
_geom_bond_atom_site_label_1
_geom_bond_atom_site_label_2
_geom_bond_distance
_geom_bond_site_symmetry_2
Ca1 N3 2.390(6) .
Ca1 N1 2.412(5) .
Ca1 N2 2.455(6) .
Ca1 N5 2.457(5) .
Ca1 N4 2.492(6) .
Ca1 N6 2.542(6) .
K1 N6 2.776(6) .
K1 N4 2.910(6) .
K1 N5 2.968(5) .
K1 C35 3.132(7) .
K1 N8 3.159(6) .
K1 C31 3.241(7) .
Si1 N1 1.718(5) .
Si1 C1 1.861(7) .
Si1 C3 1.864(7) .
Si1 C2 1.872(6) .
N1 C4 1.333(8) .
C1 H1A 0.9800 .
C1 H1B 0.9800 .
C1 H1C 0.9800 .
Ca2 N7 2.421(5) .
Ca2 N11 2.423(6) .
Ca2 N9 2.449(5) .
Ca2 N8 2.485(6) .
Ca2 N12 2.497(6) .
Ca2 N10 2.504(6) .
K2 N10 2.778(6) 3_455
K2 N12 2.854(6) 3_455
K2 C40 3.049(7) 3_455
K2 N2 3.124(6) .
K2 C7 3.125(8) .
K2 C8 3.137(7) .
K2 C6 3.161(8) .
K2 C5 3.176(8) .
K2 C4 3.189(7) .
K2 N9 3.206(6) 3_455
K2 C54 3.238(8) 3_455
K2 C53 3.305(7) 3_455
Si2 N3 1.705(6) .
Si2 C11 1.860(7) .
Si2 C12 1.871(7) .
Si2 C10 1.873(6) .
N2 C8 1.359(8) .
N2 C4 1.384(9) .
C2 H2A 0.9800 .
C2 H2B 0.9800 .
C2 H2C 0.9800 .
Si3 N5 1.719(5) .
Si3 C21A 1.810(11) .
Si3 C20 1.855(10) .
Si3 C19 1.864(11) .
Si3 C20A 1.866(11) .
Si3 C21 1.901(11) .
Si3 C19A 1.905(11) .
N3 C13 1.336(8) .
C3 H3A 0.9800 .
C3 H3B 0.9800 .
C3 H3C 0.9800 .
Si4 N7 1.715(6) .
Si4 C28 1.859(7) .
Si4 C30 1.868(7) .
Si4 C29 1.870(7) .
N4 C17 1.365(8) .
N4 C13 1.373(9) .
C4 C5 1.425(9) .
Si5 N9 1.719(6) .
Si5 C38 1.866(7) .
Si5 C39 1.869(7) .
Si5 C37 1.873(7) .
N5 C22 1.338(9) .
C5 C6 1.374(10) .
C5 H5 0.9500 .
Si6 N11 1.714(5) .
Si6 C47 1.853(7) .
Si6 C48 1.857(7) .
Si6 C46 1.886(7) .
N6 C22 1.366(9) .
N6 C26 1.370(9) .
C6 C7 1.383(11) .
C6 H6 0.9500 .
N7 C31 1.329(8) .
C7 C8 1.370(10) .
C7 H7 0.9500 .
N8 C35 1.335(8) .
N8 C31 1.382(8) .
C8 C9 1.484(10) .
N9 C40 1.333(9) .
N9 K2 3.206(6) 3_545
C9 H9A 0.9800 .
C9 H9B 0.9800 .
C9 H9C 0.9800 .
N10 C44 1.348(9) .
N10 C40 1.370(9) .
N10 K2 2.778(6) 3_545
C10 H10A 0.9800 .
C10 H10B 0.9800 .
C10 H10C 0.9800 .
N11 C49 1.330(8) .
C11 H11A 0.9800 .
C11 H11B 0.9800 .
C11 H11C 0.9800 .
N12 C53 1.359(9) .
N12 C49 1.376(8) .
N12 K2 2.854(6) 3_545
C12 H12A 0.9800 .
C12 H12B 0.9800 .
C12 H12C 0.9800 .
C13 C14 1.436(10) .
C14 C15 1.374(10) .
C14 H14 0.9500 .
C15 C16 1.393(11) .
C15 H15 0.9500 .
C16 C17 1.346(10) .
C16 H16 0.9500 .
C17 C18 1.514(10) .
C18 H18A 0.9800 .
C18 H18B 0.9800 .
C18 H18C 0.9800 .
C19 H19A 0.9800 .
C19 H19B 0.9800 .
C19 H19C 0.9800 .
C20 H20A 0.9800 .
C20 H20B 0.9800 .
C20 H20C 0.9800 .
C21 H21A 0.9800 .
C21 H21B 0.9800 .
C21 H21C 0.9800 .
C22 C23 1.425(10) .
C23 C24 1.351(11) .
C23 H23 0.9500 .
C24 C25 1.399(12) .
C24 H24 0.9500 .
C25 C26 1.367(10) .
C25 H25 0.9500 .
C26 C27 1.485(10) .
C27 H27A 0.9800 .
C27 H27B 0.9800 .
C27 H27C 0.9800 .
C28 H28A 0.9800 .
C28 H28B 0.9800 .
C28 H28C 0.9800 .
C29 H29A 0.9800 .
C29 H29B 0.9800 .
C29 H29C 0.9800 .
C30 H30A 0.9800 .
C30 H30B 0.9800 .
C30 H30C 0.9800 .
C31 C32 1.432(9) .
C32 C33 1.357(11) .
C32 H32 0.9500 .
C33 C34 1.404(11) .
C33 H33 0.9500 .
C34 C35 1.382(10) .
C34 H34 0.9500 .
C35 C36 1.516(10) .
C36 H36A 0.9800 .
C36 H36B 0.9800 .
C36 H36C 0.9800 .
C37 H37A 0.9800 .
C37 H37B 0.9800 .
C37 H37C 0.9800 .
C38 H38A 0.9800 .
C38 H38B 0.9800 .
C38 H38C 0.9800 .
C39 H39A 0.9800 .
C39 H39B 0.9800 .
C39 H39C 0.9800 .
C40 C41 1.419(10) .
C40 K2 3.049(7) 3_545
C41 C42 1.372(11) .
C41 H41 0.9500 .
C42 C43 1.395(12) .
C42 H42 0.9500 .
C43 C44 1.376(11) .
C43 H43 0.9500 .
C44 C45 1.494(11) .
C44 K2 3.413(8) 3_545
C45 H45A 0.9800 .
C45 H45B 0.9800 .
C45 H45C 0.9800 .
C46 H46A 0.9800 .
C46 H46B 0.9800 .
C46 H46C 0.9800 .
C47 H47A 0.9800 .
C47 H47B 0.9800 .
C47 H47C 0.9800 .
C48 H48A 0.9800 .
C48 H48B 0.9800 .
C48 H48C 0.9800 .
C49 C50 1.429(9) .
C50 C51 1.362(10) .
C50 H50 0.9500 .
C51 C52 1.394(10) .
C51 H51 0.9500 .
C52 C53 1.358(10) .
C52 H52 0.9500 .
C53 C54 1.505(10) .
C53 K2 3.305(7) 3_545
C54 H54A 0.9800 .
C54 H54B 0.9800 .
C54 H54C 0.9800 .
C19A H19D 0.9800 .
C19A H19E 0.9800 .
C19A H19F 0.9800 .
C20A H20D 0.9800 .
C20A H20E 0.9800 .
C20A H20F 0.9800 .
C21A H21D 0.9800 .
C21A H21E 0.9800 .
C21A H21F 0.9800 .
